data_1565570
loop_
_publ_author_name
'Timmermann, Christopher'
'Thiem, Paula'
'Wanitschke, Dominik'
'H\"uttenschmidt, Mareike'
'Romischke, Johanna'
'Villinger, Alexander'
'Seidel, Wolfram W.'

_publ_section_title
;
 Migratory insertion of isocyanide into a ketenyl-tungsten bond as key
 step in cyclization reactions.
;
_journal_issue 1
_journal_name_full 'Chemical science'
_journal_page_first 123
_journal_page_last 132
_journal_paper_doi 10.1039/d1sc06149f
_journal_volume 13
_journal_year 2021
_chemical_formula_moiety 'C31 H40 B N7 O4 W, 1.5(C H2 Cl2)'
_chemical_formula_sum 'C32.5 H43 B Cl3 N7 O4 W'
_chemical_formula_weight 896.75
_chemical_name_systematic
'[Di(carbonyl)-\k2-C,O-{3-(2,6-dimethylphenylamino)propan-3-ylidene-1-oate}-hydridotris(3,4,5-trimethylpyrazolyl)borato-tungsten(II)]'
_space_group_crystal_system triclinic
_space_group_IT_number 2
_space_group_name_Hall '-P 1'
_space_group_name_H-M_alt 'P -1'
_atom_sites_solution_hydrogens mixed
_audit_creation_method SHELXL-2014/7
_audit_update_record
;
2021-02-04 deposited with the CCDC.	2021-11-22 downloaded from the CCDC.
;
_cell_angle_alpha 98.146(2)
_cell_angle_beta 97.680(2)
_cell_angle_gamma 105.730(2)
_cell_formula_units_Z 2
_cell_length_a 9.9415(5)
_cell_length_b 11.0539(6)
_cell_length_c 17.5643(9)
_cell_measurement_reflns_used 9675
_cell_measurement_temperature 123(2)
_cell_measurement_theta_max 30.31
_cell_measurement_theta_min 2.27
_cell_volume 1808.92(16)
_computing_cell_refinement 'Bruker Apex V7.51A'
_computing_data_collection 'Bruker Apex V7.51A'
_computing_data_reduction 'Bruker SAINT'
_computing_molecular_graphics 'ORTEP-3v2.01 (Farrugia, 1997)'
_computing_publication_material 'SHELXL-2014/7 (Sheldrick, 2014)'
_computing_structure_refinement 'SHELXL-2014/7 (Sheldrick, 2014)'
_computing_structure_solution 'Bruker SHELXTL'
_diffrn_ambient_temperature 123(2)
_diffrn_measured_fraction_theta_full 0.999
_diffrn_measured_fraction_theta_max 0.999
_diffrn_measurement_device_type 'Bruker D8 QUEST diffractometer'
_diffrn_measurement_method 'phi and omega scans'
_diffrn_radiation_type MoK\a
_diffrn_radiation_wavelength 0.71073
_diffrn_reflns_av_R_equivalents 0.0585
_diffrn_reflns_av_unetI/netI 0.0467
_diffrn_reflns_Laue_measured_fraction_full 0.999
_diffrn_reflns_Laue_measured_fraction_max 0.999
_diffrn_reflns_limit_h_max 14
_diffrn_reflns_limit_h_min -14
_diffrn_reflns_limit_k_max 16
_diffrn_reflns_limit_k_min -16
_diffrn_reflns_limit_l_max 26
_diffrn_reflns_limit_l_min -26
_diffrn_reflns_number 86328
_diffrn_reflns_point_group_measured_fraction_full 0.999
_diffrn_reflns_point_group_measured_fraction_max 0.999
_diffrn_reflns_theta_full 25.242
_diffrn_reflns_theta_max 31.998
_diffrn_reflns_theta_min 2.274
_diffrn_source 'microfocus sealed tube'
_exptl_absorpt_coefficient_mu 3.462
_exptl_absorpt_correction_T_max 0.7469
_exptl_absorpt_correction_T_min 0.5982
_exptl_absorpt_correction_type multi-scan
_exptl_absorpt_process_details '(SADABS; Sheldrick, 2014)'
_exptl_crystal_colour yellow
_exptl_crystal_density_diffrn 1.646
_exptl_crystal_description needle
_exptl_crystal_F_000 898
_exptl_crystal_recrystallization_method 'Re-crystallisation from solvent: dichloromethane/methanol'
_exptl_crystal_size_max 0.350
_exptl_crystal_size_mid 0.080
_exptl_crystal_size_min 0.060
_platon_squeeze_details
;
The unit cell contains three dichloromethane molecules which have been treated 
as a diffuse contribution to the overall scattering without specific atom 
positions by SQUEEZE/PLATON. These were removed from the model, but included 
in the empirical formula.
;
_refine_diff_density_max 2.039
_refine_diff_density_min -1.687
_refine_diff_density_rms 0.128
_refine_ls_extinction_method none
_refine_ls_goodness_of_fit_ref 1.050
_refine_ls_hydrogen_treatment mixed
_refine_ls_matrix_type full
_refine_ls_number_parameters 412
_refine_ls_number_reflns 12545
_refine_ls_number_restraints 0
_refine_ls_restrained_S_all 1.050
_refine_ls_R_factor_all 0.0463
_refine_ls_R_factor_gt 0.0339
_refine_ls_shift/su_max 0.002
_refine_ls_shift/su_mean 0.000
_refine_ls_structure_factor_coef Fsqd
_refine_ls_weighting_details 'w=1/[\s^2^(Fo^2^)+(0.0269P)^2^+1.6791P] where P=(Fo^2^+2Fc^2^)/3'
_refine_ls_weighting_scheme calc
_refine_ls_wR_factor_gt 0.0641
_refine_ls_wR_factor_ref 0.0666
_reflns_Friedel_coverage 0.000
_reflns_number_gt 10776
_reflns_number_total 12545
_reflns_threshold_expression 'I > 2\s(I)'
_cod_data_source_file d1sc06149f2.cif
_cod_data_source_block is_ct1734
_cod_depositor_comments 'Adding full bibliography for 1565569--1565576.cif.'
_cod_original_formula_sum 'C32.50 H43 B Cl3 N7 O4 W'
_cod_database_code 1565570
_shelx_shelxl_version_number 2014/7
_shelx_space_group_comment
;
The symmetry employed for this shelxl refinement is uniquely defined
by the following loop, which should always be used as a source of
symmetry information in preference to the above space-group names.
They are only intended as comments.
;
_shelx_estimated_absorpt_t_min 0.377
_shelx_estimated_absorpt_t_max 0.819
_platon_squeeze_void_probe_radius 1.20

loop_
_space_group_symop_operation_xyz
'x, y, z'
'-x, -y, -z'

loop_
_atom_site_label
_atom_site_type_symbol
_atom_site_fract_x
_atom_site_fract_y
_atom_site_fract_z
_atom_site_U_iso_or_equiv
_atom_site_adp_type
_atom_site_occupancy
_atom_site_site_symmetry_order
_atom_site_calc_flag
_atom_site_refinement_flags_posn
_atom_site_refinement_flags_adp
_atom_site_refinement_flags_occupancy
_atom_site_disorder_assembly
_atom_site_disorder_group
H1A H 0.780(4) 0.518(3) 0.3989(19) 0.031(9) Uiso 1 1 d . . . . .
W1 W 0.60113(2) 0.63920(2) 0.27633(2) 0.01563(3) Uani 1 1 d . . . . .
O1 O 0.72018(19) 0.82424(18) 0.27020(11) 0.0219(4) Uani 1 1 d . . . . .
O2 O 0.9157(2) 0.9902(2) 0.30572(13) 0.0297(5) Uani 1 1 d . . . . .
O3 O 0.7553(2) 0.4424(2) 0.21849(12) 0.0313(5) Uani 1 1 d . . . . .
O4 O 0.5286(2) 0.5708(2) 0.43484(13) 0.0364(5) Uani 1 1 d . . . . .
N1 N 0.8393(2) 0.6000(2) 0.39949(12) 0.0175(4) Uani 1 1 d . . . . .
N2 N 0.4473(2) 0.7507(2) 0.29139(12) 0.0176(4) Uani 1 1 d . . . . .
N3 N 0.3265(2) 0.7262(2) 0.23733(12) 0.0169(4) Uani 1 1 d . . . . .
N4 N 0.4051(2) 0.4747(2) 0.23993(13) 0.0192(4) Uani 1 1 d . . . . .
N5 N 0.2879(2) 0.4907(2) 0.19577(12) 0.0174(4) Uani 1 1 d . . . . .
N7 N 0.4093(2) 0.6437(2) 0.11781(12) 0.0165(4) Uani 1 1 d . . . . .
N6 N 0.5459(2) 0.6551(2) 0.15048(12) 0.0179(4) Uani 1 1 d . . . . .
B1 B 0.2915(3) 0.6167(3) 0.16647(16) 0.0170(5) Uani 1 1 d . . . . .
H1 H 0.1979 0.6087 0.1340 0.020 Uiso 1 1 calc R U . . .
C1 C 0.7925(3) 0.6761(2) 0.35636(14) 0.0168(5) Uani 1 1 d . . . . .
C2 C 0.8977(3) 0.8059(3) 0.36503(16) 0.0205(5) Uani 1 1 d . . . . .
H2A H 0.9894 0.7960 0.3537 0.025 Uiso 1 1 calc R U . . .
H2B H 0.9140 0.8517 0.4197 0.025 Uiso 1 1 calc R U . . .
C3 C 0.8452(3) 0.8840(3) 0.31049(15) 0.0196(5) Uani 1 1 d . . . . .
C4 C 0.6979(3) 0.5153(3) 0.24076(15) 0.0200(5) Uani 1 1 d . . . . .
C5 C 0.5592(3) 0.5934(3) 0.37680(16) 0.0227(5) Uani 1 1 d . . . . .
C6 C 0.9734(3) 0.6383(3) 0.45322(15) 0.0192(5) Uani 1 1 d . . . . .
C7 C 1.0912(3) 0.6112(3) 0.42745(16) 0.0212(5) Uani 1 1 d . . . . .
C8 C 1.2203(3) 0.6527(3) 0.47976(19) 0.0286(6) Uani 1 1 d . . . . .
H8 H 1.3019 0.6352 0.4640 0.034 Uiso 1 1 calc R U . . .
C9 C 1.2307(3) 0.7193(3) 0.55442(19) 0.0314(7) Uani 1 1 d . . . . .
H9 H 1.3196 0.7478 0.5891 0.038 Uiso 1 1 calc R U . . .
C10 C 1.1128(3) 0.7445(3) 0.57898(17) 0.0293(6) Uani 1 1 d . . . . .
H10 H 1.1215 0.7906 0.6302 0.035 Uiso 1 1 calc R U . . .
C11 C 0.9811(3) 0.7028(3) 0.52886(16) 0.0224(5) Uani 1 1 d . . . . .
C12 C 1.0803(3) 0.5405(3) 0.34625(17) 0.0288(6) Uani 1 1 d . . . . .
H12A H 1.0459 0.5869 0.3081 0.043 Uiso 1 1 calc R U . . .
H12B H 1.0138 0.4545 0.3391 0.043 Uiso 1 1 calc R U . . .
H12C H 1.1741 0.5340 0.3385 0.043 Uiso 1 1 calc R U . . .
C13 C 0.8532(3) 0.7274(3) 0.55668(17) 0.0321(7) Uani 1 1 d . . . . .
H13A H 0.8067 0.7678 0.5192 0.048 Uiso 1 1 calc R U . . .
H13B H 0.8826 0.7843 0.6079 0.048 Uiso 1 1 calc R U . . .
H13C H 0.7867 0.6462 0.5611 0.048 Uiso 1 1 calc R U . . .
C14 C 0.4464(3) 0.8462(3) 0.34714(15) 0.0188(5) Uani 1 1 d . . . . .
C15 C 0.3243(3) 0.8845(2) 0.32941(15) 0.0189(5) Uani 1 1 d . . . . .
C16 C 0.2517(3) 0.8065(2) 0.25894(15) 0.0178(5) Uani 1 1 d . . . . .
C17 C 0.5614(3) 0.8997(3) 0.41683(17) 0.0292(6) Uani 1 1 d . . . . .
H17A H 0.6235 0.8444 0.4194 0.044 Uiso 1 1 calc R U . . .
H17B H 0.5195 0.9040 0.4642 0.044 Uiso 1 1 calc R U . . .
H17C H 0.6171 0.9857 0.4128 0.044 Uiso 1 1 calc R U . . .
C18 C 0.2818(3) 0.9848(3) 0.37866(17) 0.0257(6) Uani 1 1 d . . . . .
H18A H 0.3597 1.0650 0.3907 0.039 Uiso 1 1 calc R U . . .
H18B H 0.2609 0.9569 0.4274 0.039 Uiso 1 1 calc R U . . .
H18C H 0.1971 0.9984 0.3501 0.039 Uiso 1 1 calc R U . . .
C19 C 0.1157(3) 0.8035(3) 0.21032(16) 0.0235(6) Uani 1 1 d . . . . .
H19A H 0.1322 0.8188 0.1582 0.035 Uiso 1 1 calc R U . . .
H19B H 0.0794 0.8703 0.2352 0.035 Uiso 1 1 calc R U . . .
H19C H 0.0459 0.7197 0.2055 0.035 Uiso 1 1 calc R U . . .
C20 C 0.3675(3) 0.3530(3) 0.25114(16) 0.0235(6) Uani 1 1 d . . . . .
C21 C 0.2278(3) 0.2900(3) 0.21339(16) 0.0241(6) Uani 1 1 d . . . . .
C22 C 0.1816(3) 0.3798(3) 0.17917(15) 0.0202(5) Uani 1 1 d . . . . .
C23 C 0.4632(3) 0.2974(3) 0.2990(2) 0.0354(7) Uani 1 1 d . . . . .
H23A H 0.4288 0.2039 0.2853 0.053 Uiso 1 1 calc R U . . .
H23B H 0.4636 0.3246 0.3546 0.053 Uiso 1 1 calc R U . . .
H23C H 0.5599 0.3275 0.2884 0.053 Uiso 1 1 calc R U . . .
C24 C 0.1467(3) 0.1518(3) 0.2083(2) 0.0354(7) Uani 1 1 d . . . . .
H24A H 0.0982 0.1147 0.1543 0.053 Uiso 1 1 calc R U . . .
H24B H 0.0762 0.1459 0.2428 0.053 Uiso 1 1 calc R U . . .
H24C H 0.2127 0.1047 0.2245 0.053 Uiso 1 1 calc R U . . .
C25 C 0.0407(3) 0.3647(3) 0.13070(18) 0.0293(6) Uani 1 1 d . . . . .
H25A H 0.0539 0.3818 0.0785 0.044 Uiso 1 1 calc R U . . .
H25B H -0.0034 0.4253 0.1557 0.044 Uiso 1 1 calc R U . . .
H25C H -0.0208 0.2772 0.1261 0.044 Uiso 1 1 calc R U . . .
C26 C 0.6241(3) 0.6750(3) 0.09382(15) 0.0185(5) Uani 1 1 d . . . . .
C27 C 0.5371(3) 0.6758(3) 0.02440(15) 0.0201(5) Uani 1 1 d . . . . .
C28 C 0.4022(3) 0.6555(2) 0.04197(14) 0.0177(5) Uani 1 1 d . . . . .
C29 C 0.7801(3) 0.6964(3) 0.10773(17) 0.0277(6) Uani 1 1 d . . . . .
H29A H 0.8132 0.6924 0.0576 0.042 Uiso 1 1 calc R U . . .
H29B H 0.8024 0.6301 0.1343 0.042 Uiso 1 1 calc R U . . .
H29C H 0.8276 0.7807 0.1405 0.042 Uiso 1 1 calc R U . . .
C30 C 0.5801(3) 0.6911(3) -0.05305(17) 0.0315(7) Uani 1 1 d . . . . .
H30A H 0.5823 0.6085 -0.0808 0.047 Uiso 1 1 calc R U . . .
H30B H 0.6747 0.7531 -0.0448 0.047 Uiso 1 1 calc R U . . .
H30C H 0.5114 0.7219 -0.0842 0.047 Uiso 1 1 calc R U . . .
C31 C 0.2675(3) 0.6501(3) -0.00915(16) 0.0283(6) Uani 1 1 d . . . . .
H31A H 0.2860 0.6618 -0.0615 0.042 Uiso 1 1 calc R U . . .
H31B H 0.2305 0.7182 0.0132 0.042 Uiso 1 1 calc R U . . .
H31C H 0.1974 0.5668 -0.0128 0.042 Uiso 1 1 calc R U . . .

loop_
_atom_site_aniso_label
_atom_site_aniso_U_11
_atom_site_aniso_U_22
_atom_site_aniso_U_33
_atom_site_aniso_U_23
_atom_site_aniso_U_13
_atom_site_aniso_U_12
W1 0.01036(4) 0.02283(5) 0.01374(5) 0.00580(3) -0.00027(3) 0.00494(3)
O1 0.0169(8) 0.0249(10) 0.0229(9) 0.0099(8) -0.0003(7) 0.0039(7)
O2 0.0240(10) 0.0249(11) 0.0384(12) 0.0124(9) 0.0011(9) 0.0029(8)
O3 0.0332(11) 0.0356(12) 0.0258(11) -0.0016(9) 0.0013(9) 0.0170(10)
O4 0.0266(11) 0.0618(16) 0.0283(11) 0.0226(11) 0.0098(9) 0.0159(11)
N1 0.0151(9) 0.0193(11) 0.0170(10) 0.0041(8) -0.0002(8) 0.0044(8)
N2 0.0132(9) 0.0254(11) 0.0127(9) 0.0014(8) -0.0013(7) 0.0060(8)
N3 0.0128(9) 0.0240(11) 0.0131(9) 0.0016(8) -0.0018(7) 0.0072(8)
N4 0.0128(9) 0.0262(12) 0.0188(10) 0.0087(9) -0.0004(8) 0.0051(9)
N5 0.0115(9) 0.0253(11) 0.0144(9) 0.0032(8) -0.0012(7) 0.0057(8)
N7 0.0131(9) 0.0225(11) 0.0135(9) 0.0022(8) -0.0003(7) 0.0065(8)
N6 0.0120(9) 0.0246(11) 0.0168(10) 0.0056(8) 0.0001(8) 0.0049(8)
B1 0.0131(12) 0.0216(14) 0.0151(12) 0.0020(10) -0.0012(10) 0.0054(11)
C1 0.0146(11) 0.0231(13) 0.0147(11) 0.0041(9) 0.0045(9) 0.0075(10)
C2 0.0165(11) 0.0212(13) 0.0227(13) 0.0067(10) 0.0005(10) 0.0038(10)
C3 0.0149(11) 0.0245(14) 0.0194(12) 0.0039(10) 0.0030(9) 0.0059(10)
C4 0.0165(11) 0.0269(14) 0.0156(11) 0.0049(10) 0.0007(9) 0.0055(10)
C5 0.0132(11) 0.0336(15) 0.0225(13) 0.0114(11) 0.0007(10) 0.0071(11)
C6 0.0136(11) 0.0227(13) 0.0207(12) 0.0080(10) -0.0024(9) 0.0051(10)
C7 0.0178(11) 0.0228(13) 0.0260(13) 0.0106(11) 0.0022(10) 0.0084(10)
C8 0.0164(12) 0.0335(16) 0.0403(17) 0.0145(13) 0.0046(12) 0.0108(12)
C9 0.0188(13) 0.0305(16) 0.0402(17) 0.0144(13) -0.0107(12) 0.0034(12)
C10 0.0307(15) 0.0287(15) 0.0243(14) 0.0034(12) -0.0066(12) 0.0084(12)
C11 0.0238(13) 0.0230(13) 0.0212(13) 0.0042(10) -0.0008(10) 0.0106(11)
C12 0.0273(14) 0.0386(17) 0.0279(15) 0.0105(13) 0.0114(12) 0.0164(13)
C13 0.0352(16) 0.0427(18) 0.0204(14) 0.0006(13) 0.0020(12) 0.0191(14)
C14 0.0164(11) 0.0203(13) 0.0176(12) 0.0031(10) 0.0002(9) 0.0036(10)
C15 0.0187(11) 0.0195(12) 0.0190(12) 0.0027(10) 0.0022(9) 0.0073(10)
C16 0.0146(11) 0.0209(13) 0.0187(12) 0.0043(10) 0.0037(9) 0.0062(10)
C17 0.0244(13) 0.0352(16) 0.0238(14) -0.0063(12) -0.0063(11) 0.0128(12)
C18 0.0256(13) 0.0235(14) 0.0277(14) 0.0008(11) 0.0014(11) 0.0106(11)
C19 0.0178(12) 0.0286(15) 0.0248(13) 0.0022(11) -0.0019(10) 0.0120(11)
C20 0.0170(12) 0.0285(15) 0.0240(13) 0.0092(11) 0.0028(10) 0.0032(11)
C21 0.0174(12) 0.0273(14) 0.0239(13) 0.0059(11) 0.0037(10) 0.0000(11)
C22 0.0143(11) 0.0263(14) 0.0177(12) 0.0022(10) 0.0038(9) 0.0026(10)
C23 0.0241(14) 0.0335(17) 0.0476(19) 0.0236(15) -0.0016(13) 0.0026(13)
C24 0.0290(15) 0.0290(16) 0.0413(18) 0.0157(14) -0.0037(13) -0.0028(13)
C25 0.0151(12) 0.0338(16) 0.0320(15) 0.0046(13) -0.0044(11) 0.0007(11)
C26 0.0178(11) 0.0215(13) 0.0180(12) 0.0054(10) 0.0043(9) 0.0073(10)
C27 0.0247(13) 0.0223(13) 0.0151(11) 0.0045(10) 0.0040(10) 0.0093(11)
C28 0.0197(11) 0.0189(12) 0.0130(11) 0.0025(9) -0.0013(9) 0.0055(10)
C29 0.0189(12) 0.0408(17) 0.0258(14) 0.0114(13) 0.0075(11) 0.0083(12)
C30 0.0334(16) 0.0442(19) 0.0202(13) 0.0111(13) 0.0095(12) 0.0120(14)
C31 0.0246(13) 0.0429(18) 0.0175(13) 0.0079(12) -0.0035(11) 0.0127(13)

loop_
_atom_type_symbol
_atom_type_description
_atom_type_scat_dispersion_real
_atom_type_scat_dispersion_imag
_atom_type_scat_source
C C 0.0033 0.0016 'International Tables Vol C Tables 4.2.6.8 and 6.1.1.4'
H H 0.0000 0.0000 'International Tables Vol C Tables 4.2.6.8 and 6.1.1.4'
B B 0.0013 0.0007 'International Tables Vol C Tables 4.2.6.8 and 6.1.1.4'
N N 0.0061 0.0033 'International Tables Vol C Tables 4.2.6.8 and 6.1.1.4'
O O 0.0106 0.0060 'International Tables Vol C Tables 4.2.6.8 and 6.1.1.4'
W W -0.8490 6.8722 'International Tables Vol C Tables 4.2.6.8 and 6.1.1.4'
Cl Cl 0.1484 0.1585 'International Tables Vol C Tables 4.2.6.8 and 6.1.1.4'

loop_
_geom_angle_atom_site_label_1
_geom_angle_atom_site_label_2
_geom_angle_atom_site_label_3
_geom_angle
_geom_angle_site_symmetry_1
_geom_angle_site_symmetry_3
_geom_angle_publ_flag
C4 W1 C5 101.94(11) . . ?
C4 W1 O1 110.25(9) . . ?
C5 W1 O1 121.11(10) . . ?
C4 W1 C1 71.94(10) . . ?
C5 W1 C1 70.11(10) . . ?
O1 W1 C1 74.89(9) . . ?
C4 W1 N4 84.70(10) . . ?
C5 W1 N4 77.26(10) . . ?
O1 W1 N4 150.96(7) . . ?
C1 W1 N4 134.14(9) . . ?
C4 W1 N2 165.31(9) . . ?
C5 W1 N2 83.52(9) . . ?
O1 W1 N2 77.44(8) . . ?
C1 W1 N2 122.69(9) . . ?
N4 W1 N2 83.22(8) . . ?
C4 W1 N6 87.57(9) . . ?
C5 W1 N6 154.95(9) . . ?
O1 W1 N6 75.46(7) . . ?
C1 W1 N6 134.87(8) . . ?
N4 W1 N6 80.67(8) . . ?
N2 W1 N6 82.25(8) . . ?
C3 O1 W1 125.12(17) . . ?
C1 N1 C6 124.7(2) . . ?
C1 N1 H1A 119(2) . . ?
C6 N1 H1A 116(2) . . ?
C14 N2 N3 106.8(2) . . ?
C14 N2 W1 132.25(16) . . ?
N3 N2 W1 120.95(15) . . ?
C16 N3 N2 109.9(2) . . ?
C16 N3 B1 130.0(2) . . ?
N2 N3 B1 120.1(2) . . ?
C20 N4 N5 106.4(2) . . ?
C20 N4 W1 134.73(17) . . ?
N5 N4 W1 118.89(16) . . ?
C22 N5 N4 109.5(2) . . ?
C22 N5 B1 128.2(2) . . ?
N4 N5 B1 122.1(2) . . ?
C28 N7 N6 110.0(2) . . ?
C28 N7 B1 130.1(2) . . ?
N6 N7 B1 119.94(19) . . ?
C26 N6 N7 106.6(2) . . ?
C26 N6 W1 132.71(16) . . ?
N7 N6 W1 120.72(15) . . ?
N7 B1 N3 109.1(2) . . ?
N7 B1 N5 108.0(2) . . ?
N3 B1 N5 109.1(2) . . ?
N7 B1 H1 110.2 . . ?
N3 B1 H1 110.2 . . ?
N5 B1 H1 110.2 . . ?
N1 C1 C2 113.4(2) . . ?
N1 C1 W1 130.33(19) . . ?
C2 C1 W1 116.21(17) . . ?
C1 C2 C3 111.4(2) . . ?
C1 C2 H2A 109.4 . . ?
C3 C2 H2A 109.4 . . ?
C1 C2 H2B 109.4 . . ?
C3 C2 H2B 109.4 . . ?
H2A C2 H2B 108.0 . . ?
O2 C3 O1 125.2(2) . . ?
O2 C3 C2 122.5(2) . . ?
O1 C3 C2 112.4(2) . . ?
O3 C4 W1 178.9(2) . . ?
O4 C5 W1 175.7(2) . . ?
C11 C6 C7 122.3(2) . . ?
C11 C6 N1 118.7(2) . . ?
C7 C6 N1 119.0(2) . . ?
C8 C7 C6 117.8(3) . . ?
C8 C7 C12 120.7(2) . . ?
C6 C7 C12 121.5(2) . . ?
C9 C8 C7 120.7(3) . . ?
C9 C8 H8 119.6 . . ?
C7 C8 H8 119.6 . . ?
C10 C9 C8 120.7(3) . . ?
C10 C9 H9 119.7 . . ?
C8 C9 H9 119.7 . . ?
C9 C10 C11 120.4(3) . . ?
C9 C10 H10 119.8 . . ?
C11 C10 H10 119.8 . . ?
C10 C11 C6 118.1(3) . . ?
C10 C11 C13 120.1(3) . . ?
C6 C11 C13 121.9(2) . . ?
C7 C12 H12A 109.5 . . ?
C7 C12 H12B 109.5 . . ?
H12A C12 H12B 109.5 . . ?
C7 C12 H12C 109.5 . . ?
H12A C12 H12C 109.5 . . ?
H12B C12 H12C 109.5 . . ?
C11 C13 H13A 109.5 . . ?
C11 C13 H13B 109.5 . . ?
H13A C13 H13B 109.5 . . ?
C11 C13 H13C 109.5 . . ?
H13A C13 H13C 109.5 . . ?
H13B C13 H13C 109.5 . . ?
N2 C14 C15 110.2(2) . . ?
N2 C14 C17 122.7(2) . . ?
C15 C14 C17 127.1(2) . . ?
C16 C15 C14 104.9(2) . . ?
C16 C15 C18 128.5(2) . . ?
C14 C15 C18 126.5(2) . . ?
N3 C16 C15 108.2(2) . . ?
N3 C16 C19 122.0(2) . . ?
C15 C16 C19 129.9(2) . . ?
C14 C17 H17A 109.5 . . ?
C14 C17 H17B 109.5 . . ?
H17A C17 H17B 109.5 . . ?
C14 C17 H17C 109.5 . . ?
H17A C17 H17C 109.5 . . ?
H17B C17 H17C 109.5 . . ?
C15 C18 H18A 109.5 . . ?
C15 C18 H18B 109.5 . . ?
H18A C18 H18B 109.5 . . ?
C15 C18 H18C 109.5 . . ?
H18A C18 H18C 109.5 . . ?
H18B C18 H18C 109.5 . . ?
C16 C19 H19A 109.5 . . ?
C16 C19 H19B 109.5 . . ?
H19A C19 H19B 109.5 . . ?
C16 C19 H19C 109.5 . . ?
H19A C19 H19C 109.5 . . ?
H19B C19 H19C 109.5 . . ?
N4 C20 C21 110.0(2) . . ?
N4 C20 C23 123.6(2) . . ?
C21 C20 C23 126.3(3) . . ?
C22 C21 C20 105.5(2) . . ?
C22 C21 C24 127.2(3) . . ?
C20 C21 C24 127.3(3) . . ?
N5 C22 C21 108.5(2) . . ?
N5 C22 C25 122.8(2) . . ?
C21 C22 C25 128.7(3) . . ?
C20 C23 H23A 109.5 . . ?
C20 C23 H23B 109.5 . . ?
H23A C23 H23B 109.5 . . ?
C20 C23 H23C 109.5 . . ?
H23A C23 H23C 109.5 . . ?
H23B C23 H23C 109.5 . . ?
C21 C24 H24A 109.5 . . ?
C21 C24 H24B 109.5 . . ?
H24A C24 H24B 109.5 . . ?
C21 C24 H24C 109.5 . . ?
H24A C24 H24C 109.5 . . ?
H24B C24 H24C 109.5 . . ?
C22 C25 H25A 109.5 . . ?
C22 C25 H25B 109.5 . . ?
H25A C25 H25B 109.5 . . ?
C22 C25 H25C 109.5 . . ?
H25A C25 H25C 109.5 . . ?
H25B C25 H25C 109.5 . . ?
N6 C26 C27 109.9(2) . . ?
N6 C26 C29 122.6(2) . . ?
C27 C26 C29 127.4(2) . . ?
C28 C27 C26 105.3(2) . . ?
C28 C27 C30 127.3(2) . . ?
C26 C27 C30 127.4(2) . . ?
N7 C28 C27 108.3(2) . . ?
N7 C28 C31 122.7(2) . . ?
C27 C28 C31 129.0(2) . . ?
C26 C29 H29A 109.5 . . ?
C26 C29 H29B 109.5 . . ?
H29A C29 H29B 109.5 . . ?
C26 C29 H29C 109.5 . . ?
H29A C29 H29C 109.5 . . ?
H29B C29 H29C 109.5 . . ?
C27 C30 H30A 109.5 . . ?
C27 C30 H30B 109.5 . . ?
H30A C30 H30B 109.5 . . ?
C27 C30 H30C 109.5 . . ?
H30A C30 H30C 109.5 . . ?
H30B C30 H30C 109.5 . . ?
C28 C31 H31A 109.5 . . ?
C28 C31 H31B 109.5 . . ?
H31A C31 H31B 109.5 . . ?
C28 C31 H31C 109.5 . . ?
H31A C31 H31C 109.5 . . ?
H31B C31 H31C 109.5 . . ?

loop_
_geom_bond_atom_site_label_1
_geom_bond_atom_site_label_2
_geom_bond_distance
_geom_bond_site_symmetry_2
_geom_bond_publ_flag
W1 C4 1.955(3) . ?
W1 C5 1.970(3) . ?
W1 O1 2.0929(19) . ?
W1 C1 2.113(2) . ?
W1 N4 2.220(2) . ?
W1 N2 2.229(2) . ?
W1 N6 2.249(2) . ?
O1 C3 1.292(3) . ?
O2 C3 1.214(3) . ?
O3 C4 1.161(3) . ?
O4 C5 1.144(3) . ?
N1 C1 1.340(3) . ?
N1 C6 1.446(3) . ?
N1 H1A 0.94(3) . ?
N2 C14 1.336(3) . ?
N2 N3 1.365(3) . ?
N3 C16 1.350(3) . ?
N3 B1 1.538(4) . ?
N4 C20 1.345(4) . ?
N4 N5 1.379(3) . ?
N5 C22 1.348(3) . ?
N5 B1 1.545(4) . ?
N7 C28 1.351(3) . ?
N7 N6 1.366(3) . ?
N7 B1 1.530(3) . ?
N6 C26 1.349(3) . ?
B1 H1 1.0000 . ?
C1 C2 1.502(4) . ?
C2 C3 1.510(4) . ?
C2 H2A 0.9900 . ?
C2 H2B 0.9900 . ?
C6 C11 1.398(4) . ?
C6 C7 1.400(4) . ?
C7 C8 1.396(4) . ?
C7 C12 1.501(4) . ?
C8 C9 1.386(5) . ?
C8 H8 0.9500 . ?
C9 C10 1.384(4) . ?
C9 H9 0.9500 . ?
C10 C11 1.397(4) . ?
C10 H10 0.9500 . ?
C11 C13 1.499(4) . ?
C12 H12A 0.9800 . ?
C12 H12B 0.9800 . ?
C12 H12C 0.9800 . ?
C13 H13A 0.9800 . ?
C13 H13B 0.9800 . ?
C13 H13C 0.9800 . ?
C14 C15 1.402(3) . ?
C14 C17 1.486(4) . ?
C15 C16 1.385(4) . ?
C15 C18 1.495(4) . ?
C16 C19 1.490(3) . ?
C17 H17A 0.9800 . ?
C17 H17B 0.9800 . ?
C17 H17C 0.9800 . ?
C18 H18A 0.9800 . ?
C18 H18B 0.9800 . ?
C18 H18C 0.9800 . ?
C19 H19A 0.9800 . ?
C19 H19B 0.9800 . ?
C19 H19C 0.9800 . ?
C20 C21 1.397(4) . ?
C20 C23 1.496(4) . ?
C21 C22 1.378(4) . ?
C21 C24 1.506(4) . ?
C22 C25 1.493(4) . ?
C23 H23A 0.9800 . ?
C23 H23B 0.9800 . ?
C23 H23C 0.9800 . ?
C24 H24A 0.9800 . ?
C24 H24B 0.9800 . ?
C24 H24C 0.9800 . ?
C25 H25A 0.9800 . ?
C25 H25B 0.9800 . ?
C25 H25C 0.9800 . ?
C26 C27 1.400(4) . ?
C26 C29 1.485(4) . ?
C27 C28 1.383(4) . ?
C27 C30 1.498(4) . ?
C28 C31 1.491(3) . ?
C29 H29A 0.9800 . ?
C29 H29B 0.9800 . ?
C29 H29C 0.9800 . ?
C30 H30A 0.9800 . ?
C30 H30B 0.9800 . ?
C30 H30C 0.9800 . ?
C31 H31A 0.9800 . ?
C31 H31B 0.9800 . ?
C31 H31C 0.9800 . ?

loop_
_geom_torsion_atom_site_label_1
_geom_torsion_atom_site_label_2
_geom_torsion_atom_site_label_3
_geom_torsion_atom_site_label_4
_geom_torsion
_geom_torsion_site_symmetry_1
_geom_torsion_site_symmetry_2
_geom_torsion_site_symmetry_3
_geom_torsion_site_symmetry_4
_geom_torsion_publ_flag
C14 N2 N3 C16 0.5(3) . . . . ?
W1 N2 N3 C16 -179.47(16) . . . . ?
C14 N2 N3 B1 -177.5(2) . . . . ?
W1 N2 N3 B1 2.6(3) . . . . ?
C20 N4 N5 C22 -1.1(3) . . . . ?
W1 N4 N5 C22 179.24(16) . . . . ?
C20 N4 N5 B1 -176.4(2) . . . . ?
W1 N4 N5 B1 3.9(3) . . . . ?
C28 N7 N6 C26 0.4(3) . . . . ?
B1 N7 N6 C26 178.4(2) . . . . ?
C28 N7 N6 W1 -179.47(16) . . . . ?
B1 N7 N6 W1 -1.5(3) . . . . ?
C28 N7 B1 N3 -122.1(3) . . . . ?
N6 N7 B1 N3 60.4(3) . . . . ?
C28 N7 B1 N5 119.6(3) . . . . ?
N6 N7 B1 N5 -58.0(3) . . . . ?
C16 N3 B1 N7 121.0(3) . . . . ?
N2 N3 B1 N7 -61.4(3) . . . . ?
C16 N3 B1 N5 -121.3(3) . . . . ?
N2 N3 B1 N5 56.2(3) . . . . ?
C22 N5 B1 N7 -116.9(3) . . . . ?
N4 N5 B1 N7 57.5(3) . . . . ?
C22 N5 B1 N3 124.7(3) . . . . ?
N4 N5 B1 N3 -60.9(3) . . . . ?
C6 N1 C1 C2 3.5(3) . . . . ?
C6 N1 C1 W1 -179.28(18) . . . . ?
N1 C1 C2 C3 175.3(2) . . . . ?
W1 C1 C2 C3 -2.3(3) . . . . ?
W1 O1 C3 O2 178.3(2) . . . . ?
W1 O1 C3 C2 -1.0(3) . . . . ?
C1 C2 C3 O2 -177.2(2) . . . . ?
C1 C2 C3 O1 2.1(3) . . . . ?
C1 N1 C6 C11 83.6(3) . . . . ?
C1 N1 C6 C7 -95.4(3) . . . . ?
C11 C6 C7 C8 -1.0(4) . . . . ?
N1 C6 C7 C8 178.0(2) . . . . ?
C11 C6 C7 C12 179.3(3) . . . . ?
N1 C6 C7 C12 -1.6(4) . . . . ?
C6 C7 C8 C9 -0.4(4) . . . . ?
C12 C7 C8 C9 179.2(3) . . . . ?
C7 C8 C9 C10 0.8(5) . . . . ?
C8 C9 C10 C11 0.3(5) . . . . ?
C9 C10 C11 C6 -1.6(4) . . . . ?
C9 C10 C11 C13 178.3(3) . . . . ?
C7 C6 C11 C10 2.0(4) . . . . ?
N1 C6 C11 C10 -177.0(2) . . . . ?
C7 C6 C11 C13 -177.9(3) . . . . ?
N1 C6 C11 C13 3.1(4) . . . . ?
N3 N2 C14 C15 -0.1(3) . . . . ?
W1 N2 C14 C15 179.90(18) . . . . ?
N3 N2 C14 C17 179.7(3) . . . . ?
W1 N2 C14 C17 -0.3(4) . . . . ?
N2 C14 C15 C16 -0.4(3) . . . . ?
C17 C14 C15 C16 179.9(3) . . . . ?
N2 C14 C15 C18 177.5(3) . . . . ?
C17 C14 C15 C18 -2.2(5) . . . . ?
N2 N3 C16 C15 -0.7(3) . . . . ?
B1 N3 C16 C15 177.0(2) . . . . ?
N2 N3 C16 C19 178.9(2) . . . . ?
B1 N3 C16 C19 -3.4(4) . . . . ?
C14 C15 C16 N3 0.7(3) . . . . ?
C18 C15 C16 N3 -177.2(3) . . . . ?
C14 C15 C16 C19 -178.9(3) . . . . ?
C18 C15 C16 C19 3.2(5) . . . . ?
N5 N4 C20 C21 1.0(3) . . . . ?
W1 N4 C20 C21 -179.45(19) . . . . ?
N5 N4 C20 C23 -177.7(3) . . . . ?
W1 N4 C20 C23 1.8(4) . . . . ?
N4 C20 C21 C22 -0.5(3) . . . . ?
C23 C20 C21 C22 178.1(3) . . . . ?
N4 C20 C21 C24 177.2(3) . . . . ?
C23 C20 C21 C24 -4.2(5) . . . . ?
N4 N5 C22 C21 0.8(3) . . . . ?
B1 N5 C22 C21 175.8(2) . . . . ?
N4 N5 C22 C25 -178.7(2) . . . . ?
B1 N5 C22 C25 -3.8(4) . . . . ?
C20 C21 C22 N5 -0.2(3) . . . . ?
C24 C21 C22 N5 -177.9(3) . . . . ?
C20 C21 C22 C25 179.3(3) . . . . ?
C24 C21 C22 C25 1.6(5) . . . . ?
N7 N6 C26 C27 -0.3(3) . . . . ?
W1 N6 C26 C27 179.53(18) . . . . ?
N7 N6 C26 C29 178.0(2) . . . . ?
W1 N6 C26 C29 -2.2(4) . . . . ?
N6 C26 C27 C28 0.1(3) . . . . ?
C29 C26 C27 C28 -178.1(3) . . . . ?
N6 C26 C27 C30 -178.2(3) . . . . ?
C29 C26 C27 C30 3.7(5) . . . . ?
N6 N7 C28 C27 -0.3(3) . . . . ?
B1 N7 C28 C27 -178.1(2) . . . . ?
N6 N7 C28 C31 -178.7(2) . . . . ?
B1 N7 C28 C31 3.5(4) . . . . ?
C26 C27 C28 N7 0.1(3) . . . . ?
C30 C27 C28 N7 178.4(3) . . . . ?
C26 C27 C28 C31 178.4(3) . . . . ?
C30 C27 C28 C31 -3.3(5) . . . . ?

loop_
_platon_squeeze_void_nr
_platon_squeeze_void_average_x
_platon_squeeze_void_average_y
_platon_squeeze_void_average_z
_platon_squeeze_void_volume
_platon_squeeze_void_count_electrons
_platon_squeeze_void_content
1 -0.034 0.000 0.000 316 117 ' '
